data_7233517
loop_
_publ_author_name
'Richard F. D Vries'
'Susana Alvarez-Garcia'
'Natalia Snejko'
'Luisa E. Bausa'
'Enrique Gutierrez-Puebla'
'Alicia de Andres'
'M. Angeles Monge'

_publ_section_title
;
 Multimetal rare earth MOFs for lighting and thermometry: tailoring color
 and optimal temperature range through enhanced disulfobenzoic triplet
 phosphorescence
;
_journal_name_full 'Journal of Materials Chemistry C'
_journal_page_first 6316
_journal_page_last 6324
_journal_paper_doi 10.1039/C3TC30858H
_journal_volume 1
_journal_year 2013
_chemical_formula_moiety 'C28 H45 Gd7 O56 S8, 4O'
_chemical_formula_sum 'C28 H45 Gd7 O60 S8'
_chemical_formula_weight 2699.75
_space_group_IT_number 19
_space_group_name_Hall 'P 2ac 2ab'
_space_group_name_H-M_alt 'P 21 21 21'
_symmetry_cell_setting orthorhombic
_symmetry_space_group_name_H-M 'P 21 21 21'
_atom_sites_solution_hydrogens geom
_atom_sites_solution_primary direct
_atom_sites_solution_secondary difmap
_cell_angle_alpha 90.00
_cell_angle_beta 90.00
_cell_angle_gamma 90.00
_cell_formula_units_Z 4
_cell_length_a 21.1753(11)
_cell_length_b 21.0416(11)
_cell_length_c 15.4504(8)
_cell_measurement_reflns_used 8968
_cell_measurement_temperature 293(2)
_cell_measurement_theta_max 29.07
_cell_measurement_theta_min 2.33
_cell_volume 6884.1(6)
_computing_cell_refinement 'Bruker SMART'
_computing_data_collection 'Bruker SMART'
_computing_data_reduction 'Bruker SAINT'
_computing_molecular_graphics 'Bruker SHELXTL'
_computing_publication_material 'Bruker SHELXTL'
_computing_structure_refinement 'SHELXL-97 (Sheldrick, 1997)'
_computing_structure_solution 'SHELXS-97 (Sheldrick, 1990)'
_diffrn_ambient_temperature 293(2)
_diffrn_measured_fraction_theta_full 0.950
_diffrn_measured_fraction_theta_max 0.950
_diffrn_measurement_device_type 'CCD area detector'
_diffrn_measurement_method 'phi and omega scans'
_diffrn_radiation_monochromator graphite
_diffrn_radiation_source 'fine-focus sealed tube'
_diffrn_radiation_type MoK\a
_diffrn_radiation_wavelength 0.71073
_diffrn_reflns_av_R_equivalents 0.0516
_diffrn_reflns_av_sigmaI/netI 0.0528
_diffrn_reflns_limit_h_max 29
_diffrn_reflns_limit_h_min -27
_diffrn_reflns_limit_k_max 28
_diffrn_reflns_limit_k_min -28
_diffrn_reflns_limit_l_max 21
_diffrn_reflns_limit_l_min -21
_diffrn_reflns_number 65725
_diffrn_reflns_theta_full 29.27
_diffrn_reflns_theta_max 29.27
_diffrn_reflns_theta_min 1.36
_exptl_absorpt_coefficient_mu 7.010
_exptl_absorpt_correction_T_max 0.6270
_exptl_absorpt_correction_T_min 0.3406
_exptl_absorpt_correction_type multi-scan
_exptl_absorpt_process_details SADABS
_exptl_crystal_colour colourless
_exptl_crystal_density_diffrn 2.597
_exptl_crystal_density_method 'not measured'
_exptl_crystal_description prism
_exptl_crystal_F_000 6650
_exptl_crystal_size_max 0.08
_exptl_crystal_size_mid 0.05
_exptl_crystal_size_min 0.03
_refine_diff_density_max 1.882
_refine_diff_density_min -1.628
_refine_diff_density_rms 0.346
_refine_ls_abs_structure_details 'Flack H D (1983), Acta Cryst. A39, 876-881'
_refine_ls_abs_structure_Flack 0.507(16)
_refine_ls_extinction_method none
_refine_ls_goodness_of_fit_ref 1.111
_refine_ls_hydrogen_treatment constr
_refine_ls_matrix_type full
_refine_ls_number_parameters 905
_refine_ls_number_reflns 17345
_refine_ls_number_restraints 0
_refine_ls_restrained_S_all 1.111
_refine_ls_R_factor_all 0.0574
_refine_ls_R_factor_gt 0.0448
_refine_ls_shift/su_max 0.015
_refine_ls_shift/su_mean 0.001
_refine_ls_structure_factor_coef Fsqd
_refine_ls_weighting_details 'calc w=1/[\s^2^(Fo^2^)+(0.0476P)^2^+28.8849P] where P=(Fo^2^+2Fc^2^)/3'
_refine_ls_weighting_scheme calc
_refine_ls_wR_factor_gt 0.0999
_refine_ls_wR_factor_ref 0.1080
_reflns_number_gt 15050
_reflns_number_total 17345
_reflns_threshold_expression >2sigma(I)
_cod_data_source_file J-Mater-Chem-C-2013-1-6316.cif
_cod_data_source_block data2t
_cod_depositor_comments
;
The following automatic conversions were performed:

data item '_symmetry_cell_setting' value 'Orthorhombic' was changed
to 'orthorhombic' in accordance with the built-in table derived from
the CIF Core dictionary named 'cif_core.dic' version 2.4.5 last
updated on 2014-11-21.

Automatic conversion script
Id: cif_fix_values 6909 2019-04-08 15:41:33Z antanas 
;
_cod_original_sg_symbol_H-M P2(1)2(1)2(1)
_cod_database_code 7233517

loop_
_symmetry_equiv_pos_as_xyz
'x, y, z'
'-x+1/2, -y, z+1/2'
'-x, y+1/2, -z+1/2'
'x+1/2, -y+1/2, -z'

loop_
_atom_site_label
_atom_site_type_symbol
_atom_site_fract_x
_atom_site_fract_y
_atom_site_fract_z
_atom_site_U_iso_or_equiv
_atom_site_adp_type
_atom_site_occupancy
_atom_site_symmetry_multiplicity
_atom_site_calc_flag
_atom_site_refinement_flags
_atom_site_disorder_assembly
_atom_site_disorder_group
C1 C 0.6474(4) 0.1550(6) 0.5805(8) 0.023(2) Uani 1 1 d . A 2
C2 C 0.7072(5) 0.1931(6) 0.5964(8) 0.023(3) Uani 1 1 d . A 2
C3 C 0.7071(5) 0.2589(5) 0.6040(8) 0.019(2) Uani 1 1 d . A 2
H3 H 0.6696 0.2815 0.5995 0.023 Uiso 1 1 calc R A 2
C4 C 0.7637(5) 0.2902(5) 0.6184(7) 0.019(2) Uani 1 1 d . A 2
C5 C 0.8216(5) 0.2577(5) 0.6213(8) 0.024(2) Uani 1 1 d . A 2
H5 H 0.8594 0.2794 0.6291 0.029 Uiso 1 1 calc R A 2
C6 C 0.8203(4) 0.1909(6) 0.6122(8) 0.024(3) Uani 1 1 d . . 2
C7 C 0.7646(4) 0.1596(6) 0.6040(8) 0.021(2) Uani 1 1 d . A 2
H7 H 0.7643 0.1154 0.6034 0.025 Uiso 1 1 calc R A 2
C8 C 0.6448(5) 0.1707(5) 0.1345(8) 0.020(2) Uani 1 1 d . . 2
C9 C 0.7934(4) -0.2060(6) 0.6229(7) 0.018(2) Uani 1 1 d . . 2
C10 C 0.7918(5) -0.2703(6) 0.6433(8) 0.023(2) Uani 1 1 d . B 2
H10 H 0.8275 -0.2914 0.6633 0.028 Uiso 1 1 calc R B 2
C11 C 0.7334(5) -0.3024(5) 0.6323(8) 0.019(2) Uani 1 1 d . B 2
C12 C 0.6805(5) -0.2711(7) 0.6064(8) 0.029(3) Uani 1 1 d . B 2
H12 H 0.6421 -0.2923 0.6024 0.035 Uiso 1 1 calc R B 2
C13 C 0.6848(5) -0.2059(5) 0.5854(8) 0.020(2) Uani 1 1 d . B 2
C14 C 0.7409(4) -0.1730(6) 0.5954(8) 0.021(2) Uani 1 1 d . B 2
H14 H 0.7431 -0.1297 0.5839 0.025 Uiso 1 1 calc R B 2
C15 C 0.3496(5) 0.1673(5) 0.1423(7) 0.019(2) Uani 1 1 d . A 2
C16 C 0.2890(5) 0.2041(5) 0.1319(7) 0.018(2) Uani 1 1 d . A 2
C17 C 0.2344(5) 0.1728(6) 0.1034(8) 0.024(3) Uani 1 1 d . A 2
H17 H 0.2357 0.1301 0.0879 0.029 Uiso 1 1 calc R A 2
C18 C 0.1786(5) 0.2066(6) 0.0986(8) 0.021(2) Uani 1 1 d . A 2
C19 C 0.1768(5) 0.2704(5) 0.1108(9) 0.026(3) Uani 1 1 d . A 2
H19 H 0.1400 0.2932 0.0998 0.031 Uiso 1 1 calc R A 2
C20 C 0.2319(5) 0.3019(6) 0.1404(8) 0.021(2) Uani 1 1 d . A 2
C21 C 0.2871(4) 0.2683(5) 0.1504(7) 0.018(2) Uani 1 1 d . A 2
H21 H 0.3233 0.2889 0.1696 0.021 Uiso 1 1 calc R A 2
C22 C 0.3607(5) 0.1552(6) 0.5887(8) 0.024(3) Uani 1 1 d . . 2
C23 C 0.1981(5) -0.1915(6) 0.1090(8) 0.021(2) Uani 1 1 d . . 2
C24 C 0.2537(5) -0.1588(6) 0.1137(8) 0.022(2) Uani 1 1 d . C 2
H24 H 0.2546 -0.1147 0.1084 0.027 Uiso 1 1 calc R C 2
C25 C 0.3097(5) -0.1936(5) 0.1269(8) 0.020(2) Uani 1 1 d . C 2
C26 C 0.3100(5) -0.2579(6) 0.1379(8) 0.025(3) Uani 1 1 d . C 2
H26 H 0.3475 -0.2800 0.1463 0.030 Uiso 1 1 calc R C 2
C27 C 0.2520(5) -0.2896(5) 0.1362(8) 0.023(2) Uani 1 1 d . C 2
C28 C 0.1960(5) -0.2577(6) 0.1197(8) 0.026(3) Uani 1 1 d . C 2
H28 H 0.1580 -0.2796 0.1157 0.031 Uiso 1 1 calc R C 2
Gd1 Gd 0.49778(2) 0.163673(17) 0.20862(3) 0.01510(9) Uani 1 1 d . A 2
Gd2 Gd 0.58551(2) 0.02012(3) 0.12300(3) 0.01712(11) Uani 1 1 d . A 2
Gd3 Gd 0.40809(2) 0.01770(3) 0.13111(3) 0.01631(11) Uani 1 1 d . A 2
Gd4 Gd 0.50182(2) 0.009871(18) 0.34797(2) 0.01443(8) Uani 1 1 d . A 2
Gd5 Gd 0.50392(2) 0.152860(17) 0.49845(3) 0.01499(9) Uani 1 1 d . A 2
Gd6 Gd 0.41947(2) 0.00351(3) 0.57732(3) 0.01846(11) Uani 1 1 d . . 2
Gd7 Gd 0.59452(2) 0.00483(3) 0.56660(3) 0.01708(11) Uani 1 1 d . A 2
O1 O 0.6476(4) 0.0975(4) 0.5958(6) 0.0259(19) Uani 1 1 d . A 2
O2 O 0.6020(4) 0.1856(4) 0.5476(8) 0.043(3) Uani 1 1 d . A 2
O3 O 0.7406(5) 0.3886(5) 0.7170(7) 0.053(3) Uani 1 1 d . A 2
O4 O 0.8322(5) 0.3914(5) 0.6308(8) 0.063(3) Uani 1 1 d . A 2
O5 O 0.7313(7) 0.4003(5) 0.5622(8) 0.068(4) Uani 1 1 d . A 2
O6 O 0.6217(4) -0.0851(5) 0.1167(8) 0.050(3) Uani 1 1 d . A 2
O7 O 0.5880(5) -0.1536(6) 0.0084(9) 0.079(3) Uani 1 1 d . A 2
O9 O 0.6407(4) 0.1151(4) 0.1022(6) 0.029(2) Uani 1 1 d . A 2
O10 O 0.6014(3) 0.1973(4) 0.1770(6) 0.029(2) Uani 1 1 d . A 2
O11 O 0.6301(4) -0.0993(4) 0.5532(7) 0.039(2) Uani 1 1 d . A 2
O12 O 0.5945(5) -0.1879(6) 0.4762(9) 0.079(3) Uani 1 1 d . B 2
O13 O 0.5699(5) -0.1783(6) 0.6322(10) 0.079(5) Uani 1 1 d . B 2
O14 O 0.6684(5) -0.3982(5) 0.6860(8) 0.051(3) Uani 1 1 d . B 2
O15 O 0.7353(4) -0.4140(4) 0.5632(7) 0.033(2) Uani 1 1 d . B 2
O16 O 0.7825(5) -0.4033(5) 0.7040(7) 0.041(2) Uani 1 1 d . B 2
O17 O 0.3932(4) 0.1943(4) 0.1817(6) 0.029(2) Uani 1 1 d . A 2
O18 O 0.3539(4) 0.1140(4) 0.1091(6) 0.027(2) Uani 1 1 d . A 2
O19 O 0.1699(4) 0.3972(5) 0.2052(7) 0.046(3) Uani 1 1 d . A 2
O20 O 0.2847(4) 0.4012(5) 0.2048(7) 0.040(2) Uani 1 1 d . A 2
O21 O 0.2269(4) 0.4121(4) 0.0707(7) 0.034(2) Uani 1 1 d . A 2
O24 O 0.1126(5) 0.1041(5) 0.0889(9) 0.066(4) Uani 1 1 d . . 2
O25 O 0.4068(4) 0.1853(4) 0.5585(7) 0.036(2) Uani 1 1 d . A 2
O26 O 0.3601(4) 0.0967(4) 0.6044(6) 0.031(2) Uani 1 1 d . D 2
O27 O 0.3729(4) -0.0886(5) 0.1342(9) 0.054(3) Uani 1 1 d . A 2
O31 O 0.2268(6) -0.4031(5) 0.0734(8) 0.053(3) Uani 1 1 d . C 2
O33 O 0.4962(4) 0.0830(2) 0.0982(4) 0.0189(12) Uani 1 1 d . A 2
H33 H 0.4947 0.1005 0.0395 0.023 Uiso 1 1 calc R A 2
O34 O 0.5641(3) 0.0737(4) 0.2550(5) 0.0168(16) Uani 1 1 d . A 2
H34 H 0.6030 0.0881 0.2834 0.020 Uiso 1 1 calc R A 2
O35 O 0.4994(4) -0.0295(2) 0.2005(3) 0.0182(12) Uani 1 1 d . A 2
H35 H 0.5000 -0.0760 0.1969 0.022 Uiso 1 1 calc R A 2
O36 O 0.4343(3) 0.0728(4) 0.2584(5) 0.0186(17) Uani 1 1 d . A 2
H36 H 0.3965 0.0868 0.2898 0.022 Uiso 1 1 calc R A 2
O37 O 0.4400(3) 0.0662(4) 0.4494(5) 0.0173(16) Uani 1 1 d . A 2
H37 H 0.4006 0.0814 0.4233 0.021 Uiso 1 1 calc R A 2
O38 O 0.5699(3) 0.0680(3) 0.4441(5) 0.0172(15) Uani 1 1 d . A 2
H38 H 0.6078 0.0839 0.4148 0.021 Uiso 1 1 calc R A 2
O39 O 0.5066(4) 0.0702(3) 0.6054(4) 0.0188(13) Uani 1 1 d . A 2
H39 H 0.5083 0.0860 0.6651 0.023 Uiso 1 1 calc R A 2
O40 O 0.5041(3) -0.0410(3) 0.4933(4) 0.0187(12) Uani 1 1 d . A 2
H40 H 0.5043 -0.0875 0.4916 0.022 Uiso 1 1 calc R A 2
O41 O 0.4923(6) -0.0339(4) 0.0194(5) 0.056(3) Uani 1 1 d . A 2
H41A H 0.5094 -0.0679 0.0018 0.067 Uiso 1 1 d R A 2
H41B H 0.4921 -0.0036 -0.0228 0.067 Uiso 1 1 d R A 2
O42 O 0.3548(6) 0.0063(5) -0.0030(6) 0.070(4) Uani 1 1 d . A 2
H42A H 0.3275 0.0384 -0.0207 0.083 Uiso 1 1 d R A 2
H42B H 0.3548 -0.0333 -0.0306 0.083 Uiso 1 1 d R A 2
O43 O 0.3085(4) 0.0100(5) 0.2060(6) 0.042(2) Uani 1 1 d . A 2
H43A H 0.2763 0.0100 0.1779 0.050 Uiso 1 1 d R A 2
H43B H 0.3102 0.0068 0.2618 0.050 Uiso 1 1 d R A 2
O44 O 0.4939(5) 0.2097(3) 0.0517(5) 0.0405(19) Uani 1 1 d . A 2
H44A H 0.4932 0.2464 0.0442 0.049 Uiso 1 1 d R A 2
H44B H 0.4927 0.1808 0.0092 0.049 Uiso 1 1 d R A 2
O45 O 0.4976(5) 0.2784(3) 0.2056(4) 0.0353(17) Uani 1 1 d . A 2
H45A H 0.4952 0.2947 0.1561 0.042 Uiso 1 1 d R A 2
H45B H 0.4976 0.2959 0.2520 0.042 Uiso 1 1 d R A 2
O46 O 0.4178(5) -0.0698(6) 0.3454(7) 0.059(4) Uani 1 1 d . A 2
H46B H 0.4108 -0.0970 0.3874 0.071 Uiso 1 1 d R A 2
H46A H 0.4188 -0.0898 0.2933 0.071 Uiso 1 1 d R A 2
O47 O 0.5835(4) -0.0725(5) 0.3468(7) 0.052(3) Uani 1 1 d . A 2
H47B H 0.5882 -0.0961 0.3885 0.063 Uiso 1 1 d R A 2
H47A H 0.6039 -0.0786 0.2993 0.063 Uiso 1 1 d R A 2
O48 O 0.5000(4) 0.1853(3) 0.3577(4) 0.0261(14) Uani 1 1 d . A 2
H48 H 0.4985 0.2294 0.3610 0.031 Uiso 1 1 calc R A 2
O49 O 0.5045(4) 0.2637(3) 0.5361(5) 0.0355(17) Uani 1 1 d . A 2
H49A H 0.5285 0.2852 0.5049 0.043 Uiso 1 1 d R A 2
H49B H 0.4827 0.2718 0.5753 0.043 Uiso 1 1 d R A 2
O50 O 0.3233(4) -0.0059(5) 0.4980(7) 0.051(3) Uani 1 1 d . E 2
O51 O 0.3879(6) 0.0042(5) 0.7226(6) 0.069(4) Uani 1 1 d . F 2
O52 O 0.5148(5) -0.0551(3) 0.6692(5) 0.041(2) Uani 1 1 d . A 2
H52A H 0.5180 -0.0986 0.6636 0.049 Uiso 1 1 d R A 2
H52B H 0.5201 -0.0384 0.7281 0.049 Uiso 1 1 d R A 2
O53 O 0.6898(4) 0.0001(5) 0.4853(7) 0.045(2) Uani 1 1 d . A 2
H53A H 0.6876 0.0009 0.4273 0.054 Uiso 1 1 d R A 2
H53B H 0.7249 -0.0009 0.5086 0.054 Uiso 1 1 d R A 2
O54 O 0.6470(5) -0.0064(4) 0.7040(6) 0.052(3) Uani 1 1 d . A 2
H54A H 0.6473 -0.0423 0.7235 0.062 Uiso 1 1 d R A 2
H54B H 0.6686 0.0247 0.7185 0.062 Uiso 1 1 d R A 2
O55 O 0.6842(4) 0.0106(4) 0.1982(6) 0.035(2) Uani 1 1 d . A 2
H55A H 0.7165 0.0098 0.1676 0.043 Uiso 1 1 d R A 2
H55B H 0.6824 0.0060 0.2513 0.043 Uiso 1 1 d R A 2
O58 O 0.1004(11) 0.0925(12) 0.3350(16) 0.175(9) Uiso 1 1 d . G 2
O59 O 0.9613(6) 0.8797(8) 0.2690(8) 0.101(5) Uani 1 1 d . H 2
O60 O 0.0335(8) 0.9269(9) 0.4066(11) 0.145(7) Uani 1 1 d . I 2
O8A O 0.5677(12) -0.1709(12) 0.1720(16) 0.071(7) Uiso 0.550(10) 1 d P A 1
O22A O 0.0638(10) 0.1914(11) 0.1380(15) 0.065(6) Uiso 0.550(10) 1 d P A 1
O23A O 0.0651(10) 0.2086(11) 0.0551(15) 0.072(6) Uiso 0.550(10) 1 d P A 1
O28A O 0.4260(9) -0.1845(10) 0.0815(14) 0.062(6) Uiso 0.550(10) 1 d P C 1
O29A O 0.4043(7) -0.1579(8) 0.2263(10) 0.039(4) Uiso 0.550(10) 1 d P C 1
O30A O 0.2247(9) -0.3868(9) 0.2297(12) 0.039(4) Uiso 0.550(10) 1 d P C 1
O32A O 0.3101(8) -0.3910(8) 0.1828(12) 0.037(4) Uiso 0.550(10) 1 d P C 1
O56A O 0.6402(8) 0.0062(10) -0.0139(11) 0.040(4) Uiso 0.550(10) 1 d P A 1
O57A O 0.4241(16) 0.4218(16) 0.649(2) 0.121(11) Uiso 0.550(10) 1 d P A 1
O8B O 0.5593(10) -0.1874(11) 0.1341(15) 0.043(5) Uiso 0.450(10) 1 d P A 2
O22B O 0.9724(17) 0.2709(17) 0.240(2) 0.126(14) Uiso 0.450(10) 1 d P A 2
O23B O 0.0893(10) 0.1855(11) -0.0169(14) 0.044(5) Uiso 0.450(10) 1 d P A 2
O28B O 0.4018(7) -0.1546(8) 0.0215(10) 0.020(4) Uiso 0.450(10) 1 d P C 2
O29B O 0.4269(8) -0.1915(9) 0.1621(11) 0.026(4) Uiso 0.450(10) 1 d P C 2
O30B O 0.1959(9) -0.3834(9) 0.2125(12) 0.028(4) Uiso 0.450(10) 1 d P C 2
O32B O 0.3232(9) -0.3933(10) 0.1442(15) 0.032(5) Uiso 0.450(10) 1 d P C 2
O56B O 0.6134(9) 0.0297(9) -0.0280(12) 0.032(4) Uiso 0.450(10) 1 d P A 2
S1 S 0.76519(14) 0.37441(14) 0.6328(2) 0.0258(6) Uani 1 1 d . . .
S2 S 0.60844(14) -0.14959(18) 0.1054(4) 0.0530(12) Uani 1 1 d . . .
S3 S 0.61418(13) -0.16675(15) 0.5584(3) 0.0295(7) Uani 1 1 d . . .
S4 S 0.72942(13) -0.38597(14) 0.6484(2) 0.0227(6) Uani 1 1 d . . .
S5 S 0.10745(14) 0.16712(16) 0.0671(3) 0.0427(10) Uani 1 1 d . . .
S6 S 0.22830(13) 0.38436(14) 0.1579(2) 0.0215(6) Uani 1 1 d . . .
S7 S 0.38389(13) -0.15406(16) 0.1250(3) 0.0418(9) Uani 1 1 d . . .
S8 S 0.25016(15) -0.37410(14) 0.1497(2) 0.0286(7) Uani 1 1 d . . .

loop_
_atom_site_aniso_label
_atom_site_aniso_U_11
_atom_site_aniso_U_22
_atom_site_aniso_U_33
_atom_site_aniso_U_23
_atom_site_aniso_U_13
_atom_site_aniso_U_12
C1 0.011(4) 0.032(7) 0.025(6) -0.002(5) -0.004(4) -0.001(4)
C2 0.016(5) 0.016(6) 0.038(7) 0.005(5) -0.008(5) 0.002(4)
C3 0.015(5) 0.012(5) 0.031(6) 0.003(4) 0.001(4) 0.000(4)
C4 0.029(6) 0.008(5) 0.022(5) 0.002(4) 0.002(4) -0.005(4)
C5 0.026(6) 0.013(6) 0.034(7) 0.001(5) -0.005(5) -0.011(4)
C6 0.003(4) 0.023(6) 0.045(7) 0.004(5) -0.004(4) -0.001(4)
C7 0.013(5) 0.018(6) 0.032(6) 0.005(5) -0.006(4) 0.002(4)
C8 0.017(5) 0.015(6) 0.028(6) 0.009(5) -0.005(4) -0.006(4)
C9 0.006(4) 0.020(6) 0.027(6) 0.001(5) -0.003(4) -0.001(4)
C10 0.024(6) 0.017(6) 0.029(6) -0.001(5) -0.004(5) 0.002(4)
C11 0.025(5) 0.004(5) 0.027(6) 0.006(4) 0.006(5) 0.002(4)
C12 0.011(5) 0.045(9) 0.031(7) 0.000(6) 0.002(5) -0.011(5)
C13 0.029(6) 0.004(5) 0.025(6) -0.002(4) 0.000(5) 0.003(4)
C14 0.012(5) 0.020(6) 0.031(6) 0.007(5) -0.002(4) -0.001(4)
C15 0.020(5) 0.013(6) 0.024(6) 0.004(4) -0.006(4) -0.001(4)
C16 0.019(5) 0.018(6) 0.017(5) 0.005(4) 0.005(4) 0.006(4)
C17 0.035(6) 0.013(6) 0.025(6) 0.001(4) -0.001(5) -0.003(5)
C18 0.014(5) 0.018(6) 0.031(6) -0.002(5) -0.007(4) 0.005(4)
C19 0.018(5) 0.003(5) 0.055(8) -0.004(5) -0.009(5) -0.001(4)
C20 0.013(5) 0.023(6) 0.026(6) -0.003(5) -0.010(4) 0.003(4)
C21 0.008(4) 0.018(6) 0.027(6) 0.001(5) -0.002(4) -0.009(4)
C22 0.021(5) 0.014(6) 0.039(7) -0.007(5) 0.005(5) 0.002(4)
C23 0.022(5) 0.017(6) 0.024(6) 0.004(4) 0.003(4) -0.002(4)
C24 0.014(5) 0.017(6) 0.036(6) -0.002(5) -0.004(4) 0.009(4)
C25 0.017(5) 0.005(5) 0.037(6) -0.002(4) -0.004(4) -0.004(4)
C26 0.019(5) 0.025(7) 0.032(7) -0.007(5) 0.000(5) 0.009(4)
C27 0.024(5) 0.019(6) 0.028(6) -0.004(4) -0.010(5) -0.002(4)
C28 0.021(5) 0.030(7) 0.027(6) 0.000(5) -0.002(5) -0.003(5)
Gd1 0.01225(19) 0.01232(17) 0.02073(19) -0.00009(14) 0.0003(2) 0.0006(2)
Gd2 0.0147(2) 0.0154(3) 0.0213(3) -0.00187(19) 0.00283(19) 0.00056(18)
Gd3 0.0138(2) 0.0142(3) 0.0210(2) -0.00094(19) -0.00248(18) -0.00099(18)
Gd4 0.01297(18) 0.01411(17) 0.01622(18) -0.00082(13) -0.00073(18) 0.0008(2)
Gd5 0.0120(2) 0.01225(17) 0.0207(2) -0.00106(14) -0.0006(2) 0.0001(2)
Gd6 0.0176(2) 0.0142(3) 0.0235(2) -0.0007(2) 0.00469(18) -0.00155(19)
Gd7 0.0156(2) 0.0124(3) 0.0232(2) 0.0011(2) -0.00446(18) 0.00078(19)
O1 0.024(4) 0.015(4) 0.038(5) 0.003(4) -0.006(3) -0.005(3)
O2 0.024(4) 0.022(5) 0.084(8) -0.005(5) -0.026(5) 0.000(4)
O3 0.084(8) 0.032(5) 0.042(6) -0.011(4) 0.026(6) -0.016(5)
O4 0.068(7) 0.032(5) 0.090(9) -0.026(5) 0.031(6) -0.031(5)
O5 0.132(11) 0.017(6) 0.055(7) 0.000(5) -0.051(8) 0.010(6)
O6 0.028(5) 0.030(5) 0.091(9) -0.012(5) -0.007(5) 0.011(4)
O7 0.064(5) 0.071(6) 0.102(7) -0.041(5) -0.059(5) 0.030(4)
O9 0.024(4) 0.022(5) 0.040(5) -0.007(4) 0.011(4) -0.008(3)
O10 0.012(3) 0.023(5) 0.051(6) -0.004(4) 0.009(4) 0.000(3)
O11 0.030(4) 0.016(4) 0.073(7) 0.001(4) -0.014(4) 0.005(3)
O12 0.064(5) 0.071(6) 0.102(7) -0.041(5) -0.059(5) 0.030(4)
O13 0.027(5) 0.066(8) 0.143(12) 0.060(8) 0.033(6) 0.014(5)
O14 0.062(7) 0.016(5) 0.074(8) 0.012(5) 0.034(6) 0.008(4)
O15 0.039(5) 0.024(5) 0.037(6) -0.006(4) -0.004(4) 0.001(4)
O16 0.054(6) 0.025(6) 0.043(6) 0.003(5) -0.020(5) 0.006(4)
O17 0.023(4) 0.021(5) 0.043(5) 0.003(4) -0.007(4) 0.000(3)
O18 0.024(4) 0.024(5) 0.034(5) -0.006(4) -0.006(3) 0.011(3)
O19 0.038(5) 0.041(6) 0.060(7) -0.015(5) 0.021(5) 0.009(4)
O20 0.043(5) 0.024(6) 0.052(6) -0.008(5) -0.018(5) -0.007(4)
O21 0.043(5) 0.021(5) 0.038(6) 0.007(4) 0.001(4) -0.008(4)
O24 0.058(6) 0.028(6) 0.112(10) 0.017(6) -0.039(7) -0.025(5)
O25 0.023(4) 0.018(5) 0.068(7) -0.005(4) 0.020(4) -0.007(3)
O26 0.028(4) 0.021(5) 0.044(6) -0.002(4) 0.010(4) 0.002(3)
O27 0.035(5) 0.029(6) 0.098(9) -0.021(6) 0.016(6) -0.014(4)
O31 0.083(8) 0.029(6) 0.047(7) 0.002(5) -0.032(6) 0.001(5)
O33 0.020(3) 0.017(3) 0.019(3) 0.002(2) 0.005(3) -0.002(3)
O34 0.015(4) 0.014(4) 0.021(4) 0.000(3) 0.000(3) 0.003(3)
O35 0.024(3) 0.015(3) 0.015(3) -0.001(2) -0.001(4) -0.004(4)
O36 0.014(4) 0.021(5) 0.021(4) 0.001(3) -0.005(3) 0.008(3)
O37 0.011(3) 0.018(4) 0.023(4) 0.003(3) -0.003(3) 0.000(3)
O38 0.017(3) 0.014(4) 0.020(4) -0.003(3) -0.002(3) -0.001(3)
O39 0.023(4) 0.019(3) 0.014(3) 0.000(2) 0.000(3) 0.005(3)
O40 0.015(3) 0.017(3) 0.024(3) 0.000(2) 0.002(3) -0.001(3)
O41 0.102(8) 0.034(4) 0.032(4) -0.005(3) 0.011(6) 0.010(6)
O42 0.125(10) 0.035(6) 0.048(6) -0.016(5) -0.053(6) 0.048(6)
O43 0.027(4) 0.054(7) 0.044(5) 0.012(5) 0.018(4) -0.004(4)
O44 0.063(6) 0.022(3) 0.037(4) 0.005(3) 0.006(5) -0.002(5)
O45 0.049(5) 0.021(3) 0.036(4) -0.006(3) -0.013(5) 0.005(5)
O46 0.054(7) 0.078(9) 0.046(6) -0.019(6) -0.001(5) -0.043(6)
O47 0.047(6) 0.068(8) 0.042(6) 0.012(5) 0.010(5) 0.028(5)
O48 0.040(4) 0.017(3) 0.022(3) 0.001(2) -0.009(4) -0.002(4)
O49 0.030(4) 0.020(3) 0.056(5) -0.005(3) -0.001(5) -0.007(4)
O50 0.036(5) 0.036(6) 0.081(7) -0.003(6) -0.026(5) -0.013(4)
O51 0.130(10) 0.042(6) 0.037(5) 0.007(5) 0.035(6) 0.041(7)
O52 0.073(7) 0.022(4) 0.027(4) 0.002(3) 0.002(4) -0.010(4)
O53 0.036(5) 0.035(6) 0.063(6) 0.016(5) 0.013(4) 0.005(4)
O54 0.078(7) 0.022(5) 0.055(6) 0.009(4) -0.037(5) -0.012(5)
O55 0.039(5) 0.016(5) 0.051(5) -0.013(4) -0.019(4) 0.009(4)
O59 0.079(9) 0.155(14) 0.068(9) 0.033(9) 0.015(7) -0.005(9)
O60 0.123(14) 0.20(2) 0.110(13) -0.043(14) 0.019(11) -0.019(13)
S1 0.0342(15) 0.0127(13) 0.0306(15) -0.0023(11) -0.0029(12) -0.0064(11)
S2 0.0159(14) 0.0215(17) 0.122(4) -0.004(2) 0.0150(18) 0.0008(12)
S3 0.0177(12) 0.0177(16) 0.053(2) -0.0003(14) -0.0090(13) 0.0027(11)
S4 0.0245(13) 0.0130(14) 0.0305(16) 0.0028(11) -0.0026(11) 0.0015(11)
S5 0.0219(14) 0.0176(17) 0.089(3) 0.0060(18) -0.0254(17) -0.0050(12)
S6 0.0251(14) 0.0132(14) 0.0264(15) -0.0016(11) 0.0009(11) 0.0012(11)
S7 0.0127(12) 0.0165(15) 0.096(3) -0.0046(17) -0.0042(15) -0.0020(11)
S8 0.0382(16) 0.0141(14) 0.0336(17) 0.0001(11) -0.0063(13) -0.0004(12)

loop_
_atom_type_symbol
_atom_type_description
_atom_type_scat_dispersion_real
_atom_type_scat_dispersion_imag
_atom_type_scat_source
C C 0.0033 0.0016 'International Tables Vol C Tables 4.2.6.8 and 6.1.1.4'
H H 0.0000 0.0000 'International Tables Vol C Tables 4.2.6.8 and 6.1.1.4'
O O 0.0106 0.0060 'International Tables Vol C Tables 4.2.6.8 and 6.1.1.4'
S S 0.1246 0.1234 'International Tables Vol C Tables 4.2.6.8 and 6.1.1.4'
Gd Gd -0.1653 3.9035 'International Tables Vol C Tables 4.2.6.8 and 6.1.1.4'

loop_
_geom_angle_atom_site_label_1
_geom_angle_atom_site_label_2
_geom_angle_atom_site_label_3
_geom_angle
_geom_angle_site_symmetry_1
_geom_angle_site_symmetry_3
O1 C1 O2 125.5(10) . .
O1 C1 C2 118.9(10) . .
O2 C1 C2 115.5(11) . .
C3 C2 C7 119.5(10) . .
C3 C2 C1 122.6(10) . .
C7 C2 C1 117.9(11) . .
C4 C3 C2 119.2(10) . .
C4 C3 H3 120.4 . .
C2 C3 H3 120.4 . .
C3 C4 C5 121.8(10) . .
C3 C4 S1 120.6(8) . .
C5 C4 S1 117.6(8) . .
C4 C5 C6 117.7(9) . .
C4 C5 H5 121.1 . .
C6 C5 H5 121.1 . .
C7 C6 C5 120.5(10) . .
C7 C6 S2 120.3(10) . 2_655
C5 C6 S2 119.1(8) . 2_655
C6 C7 C2 121.0(11) . .
C6 C7 H7 119.5 . .
C2 C7 H7 119.5 . .
O10 C8 O9 124.2(10) . .
O10 C8 C9 118.3(10) . 2_654
O9 C8 C9 117.5(10) . 2_654
C14 C9 C10 122.6(10) . .
C14 C9 C8 119.2(11) . 2_655
C10 C9 C8 118.1(9) . 2_655
C9 C10 C11 117.3(9) . .
C9 C10 H10 121.4 . .
C11 C10 H10 121.4 . .
C12 C11 C10 121.4(10) . .
C12 C11 S4 118.8(9) . .
C10 C11 S4 119.7(8) . .
C11 C12 C13 119.1(10) . .
C11 C12 H12 120.4 . .
C13 C12 H12 120.4 . .
C14 C13 C12 120.9(10) . .
C14 C13 S3 121.6(9) . .
C12 C13 S3 117.1(8) . .
C9 C14 C13 118.5(11) . .
C9 C14 H14 120.7 . .
C13 C14 H14 120.7 . .
O18 C15 O17 124.3(10) . .
O18 C15 C16 118.9(10) . .
O17 C15 C16 116.7(10) . .
C21 C16 C17 119.9(10) . .
C21 C16 C15 120.4(10) . .
C17 C16 C15 119.7(10) . .
C18 C17 C16 118.8(11) . .
C18 C17 H17 120.6 . .
C16 C17 H17 120.6 . .
C19 C18 C17 121.7(11) . .
C19 C18 S5 118.3(8) . .
C17 C18 S5 119.8(9) . .
C18 C19 C20 119.0(10) . .
C18 C19 H19 120.5 . .
C20 C19 H19 120.5 . .
C21 C20 C19 119.7(11) . .
C21 C20 S6 121.8(9) . .
C19 C20 S6 118.4(8) . .
C20 C21 C16 120.4(10) . .
C20 C21 H21 119.8 . .
C16 C21 H21 119.8 . .
O25 C22 O26 125.2(10) . .
O25 C22 C23 117.9(11) . 2
O26 C22 C23 116.9(10) . 2
C24 C23 C28 121.5(10) . .
C24 C23 C22 118.1(11) . 2_554
C28 C23 C22 120.4(10) . 2_554
C23 C24 C25 118.1(11) . .
C23 C24 H24 121.0 . .
C25 C24 H24 121.0 . .
C26 C25 C24 122.5(10) . .
C26 C25 S7 117.6(8) . .
C24 C25 S7 119.8(9) . .
C25 C26 C27 117.9(10) . .
C25 C26 H26 121.0 . .
C27 C26 H26 121.0 . .
C28 C27 C26 121.6(11) . .
C28 C27 S8 118.9(9) . .
C26 C27 S8 119.4(9) . .
C27 C28 C23 118.3(10) . .
C27 C28 H28 120.8 . .
C23 C28 H28 120.8 . .
O17 Gd1 O48 98.0(3) . .
O17 Gd1 O10 139.5(2) . .
O48 Gd1 O10 97.3(3) . .
O17 Gd1 O33 93.2(3) . .
O48 Gd1 O33 146.28(19) . .
O10 Gd1 O33 94.5(3) . .
O17 Gd1 O45 73.7(3) . .
O48 Gd1 O45 80.0(2) . .
O10 Gd1 O45 72.4(3) . .
O33 Gd1 O45 133.8(2) . .
O17 Gd1 O36 75.7(3) . .
O48 Gd1 O36 81.6(2) . .
O10 Gd1 O36 143.8(3) . .
O33 Gd1 O36 70.5(2) . .
O45 Gd1 O36 141.4(3) . .
O17 Gd1 O34 143.3(3) . .
O48 Gd1 O34 81.5(2) . .
O10 Gd1 O34 76.1(3) . .
O33 Gd1 O34 70.9(2) . .
O45 Gd1 O34 140.8(3) . .
O36 Gd1 O34 67.89(18) . .
O17 Gd1 O44 72.8(3) . .
O48 Gd1 O44 147.1(2) . .
O10 Gd1 O44 74.1(3) . .
O33 Gd1 O44 66.7(2) . .
O45 Gd1 O44 67.1(2) . .
O36 Gd1 O44 124.2(3) . .
O34 Gd1 O44 125.0(3) . .
O17 Gd1 Gd2 128.4(2) . .
O48 Gd1 Gd2 119.18(18) . .
O10 Gd1 Gd2 73.2(2) . .
O33 Gd1 Gd2 36.48(17) . .
O45 Gd1 Gd2 142.4(2) . .
O36 Gd1 Gd2 75.96(17) . .
O34 Gd1 Gd2 37.70(17) . .
O44 Gd1 Gd2 89.26(17) . .
O17 Gd1 Gd3 72.2(2) . .
O48 Gd1 Gd3 118.34(17) . .
O10 Gd1 Gd3 129.9(2) . .
O33 Gd1 Gd3 36.93(16) . .
O45 Gd1 Gd3 143.1(2) . .
O36 Gd1 Gd3 36.73(17) . .
O34 Gd1 Gd3 75.88(18) . .
O44 Gd1 Gd3 89.53(17) . .
Gd2 Gd1 Gd3 59.383(11) . .
O17 Gd1 Gd4 110.4(2) . .
O48 Gd1 Gd4 67.50(14) . .
O10 Gd1 Gd4 110.1(2) . .
O33 Gd1 Gd4 78.78(13) . .
O45 Gd1 Gd4 147.45(16) . .
O36 Gd1 Gd4 36.10(16) . .
O34 Gd1 Gd4 35.60(17) . .
O44 Gd1 Gd4 145.44(15) . .
Gd2 Gd1 Gd4 61.214(12) . .
Gd3 Gd1 Gd4 60.875(12) . .
O9 Gd2 O33 84.2(3) . .
O9 Gd2 O6 129.6(3) . .
O33 Gd2 O6 142.3(3) . .
O9 Gd2 O34 78.9(3) . .
O33 Gd2 O34 73.6(2) . .
O6 Gd2 O34 123.1(4) . .
O9 Gd2 O55 72.7(3) . .
O33 Gd2 O55 146.2(2) . .
O6 Gd2 O55 69.9(3) . .
O34 Gd2 O55 77.9(3) . .
O9 Gd2 O56B 71.0(5) . .
O33 Gd2 O56B 89.6(5) . .
O6 Gd2 O56B 87.6(6) . .
O34 Gd2 O56B 146.8(5) . .
O55 Gd2 O56B 105.2(5) . .
O9 Gd2 O35 144.5(2) . .
O33 Gd2 O35 73.5(2) . .
O6 Gd2 O35 81.9(3) . .
O34 Gd2 O35 68.6(2) . .
O55 Gd2 O35 112.4(3) . .
O56B Gd2 O35 134.3(5) . .
O9 Gd2 O41 128.7(3) . .
O33 Gd2 O41 64.1(2) . .
O6 Gd2 O41 79.8(3) . .
O34 Gd2 O41 123.6(3) . .
O55 Gd2 O41 149.5(3) . .
O56B Gd2 O41 69.6(5) . .
O35 Gd2 O41 64.8(2) . .
O9 Gd2 Gd3 121.1(2) . .
O33 Gd2 Gd3 37.37(15) . .
O6 Gd2 Gd3 108.4(2) . .
O34 Gd2 Gd3 77.72(17) . .
O55 Gd2 Gd3 148.6(2) . .
O56B Gd2 Gd3 106.1(5) . .
O35 Gd2 Gd3 39.12(16) . .
O41 Gd2 Gd3 46.0(2) . .
O9 Gd2 Gd1 67.1(2) . .
O33 Gd2 Gd1 37.74(14) . .
O6 Gd2 Gd1 158.2(3) . .
O34 Gd2 Gd1 39.38(17) . .
O55 Gd2 Gd1 109.0(2) . .
O56B Gd2 Gd1 113.0(5) . .
O35 Gd2 Gd1 78.54(13) . .
O41 Gd2 Gd1 100.3(2) . .
Gd3 Gd2 Gd1 60.571(14) . .
O9 Gd2 Gd4 113.4(2) . .
O33 Gd2 Gd4 79.06(14) . .
O6 Gd2 Gd4 97.6(3) . .
O34 Gd2 Gd4 34.47(18) . .
O55 Gd2 Gd4 87.7(2) . .
O56B Gd2 Gd4 167.1(5) . .
O35 Gd2 Gd4 36.26(13) . .
O41 Gd2 Gd4 99.6(2) . .
Gd3 Gd2 Gd4 61.076(14) . .
Gd1 Gd2 Gd4 60.695(11) . .
O36 Gd3 O18 79.1(3) . .
O36 Gd3 O27 121.7(4) . .
O18 Gd3 O27 131.7(3) . .
O36 Gd3 O42 153.3(3) . .
O18 Gd3 O42 74.3(3) . .
O27 Gd3 O42 76.8(4) . .
O36 Gd3 O33 73.0(2) . .
O18 Gd3 O33 81.6(3) . .
O27 Gd3 O33 143.3(3) . .
O42 Gd3 O33 104.2(4) . .
O36 Gd3 O43 80.7(3) . .
O18 Gd3 O43 72.6(3) . .
O27 Gd3 O43 69.5(4) . .
O42 Gd3 O43 89.8(4) . .
O33 Gd3 O43 146.1(3) . .
O36 Gd3 O35 69.1(2) . .
O18 Gd3 O35 143.7(2) . .
O27 Gd3 O35 81.7(3) . .
O42 Gd3 O35 136.4(3) . .
O33 Gd3 O35 72.8(2) . .
O43 Gd3 O35 117.3(3) . .
O36 Gd3 O41 125.1(3) . .
O18 Gd3 O41 125.1(3) . .
O27 Gd3 O41 80.8(3) . .
O42 Gd3 O41 73.5(4) . .
O33 Gd3 O41 65.0(3) . .
O43 Gd3 O41 148.7(3) . .
O35 Gd3 O41 65.9(2) . .
O36 Gd3 Gd2 77.59(18) . .
O18 Gd3 Gd2 118.1(2) . .
O27 Gd3 Gd2 109.2(2) . .
O42 Gd3 Gd2 116.6(3) . .
O33 Gd3 Gd2 36.75(15) . .
O43 Gd3 Gd2 153.0(2) . .
O35 Gd3 Gd2 39.00(15) . .
O41 Gd3 Gd2 47.7(2) . .
O36 Gd3 Gd1 38.76(19) . .
O18 Gd3 Gd1 66.0(2) . .
O27 Gd3 Gd1 156.5(3) . .
O42 Gd3 Gd1 126.4(3) . .
O33 Gd3 Gd1 37.57(14) . .
O43 Gd3 Gd1 109.9(3) . .
O35 Gd3 Gd1 78.06(13) . .
O41 Gd3 Gd1 101.3(2) . .
Gd2 Gd3 Gd1 60.045(14) . .
O36 Gd3 Gd4 35.02(18) . .
O18 Gd3 Gd4 114.1(2) . .
O27 Gd3 Gd4 95.9(3) . .
O42 Gd3 Gd4 171.5(2) . .
O33 Gd3 Gd4 78.93(15) . .
O43 Gd3 Gd4 91.7(2) . .
O35 Gd3 Gd4 36.51(13) . .
O41 Gd3 Gd4 101.3(2) . .
Gd2 Gd3 Gd4 61.339(14) . .
Gd1 Gd3 Gd4 60.618(11) . .
O37 Gd4 O34 115.3(3) . .
O37 Gd4 O36 77.0(2) . .
O34 Gd4 O36 70.60(19) . .
O37 Gd4 O38 70.6(2) . .
O34 Gd4 O38 75.6(2) . .
O36 Gd4 O38 115.7(3) . .
O37 Gd4 O35 141.6(2) . .
O34 Gd4 O35 68.6(2) . .
O36 Gd4 O35 68.5(2) . .
O38 Gd4 O35 140.0(2) . .
O37 Gd4 O47 138.7(3) . .
O34 Gd4 O47 90.2(3) . .
O36 Gd4 O47 144.2(3) . .
O38 Gd4 O47 86.6(3) . .
O35 Gd4 O47 76.5(3) . .
O37 Gd4 O46 87.2(3) . .
O34 Gd4 O46 141.7(3) . .
O36 Gd4 O46 86.3(4) . .
O38 Gd4 O46 142.7(3) . .
O35 Gd4 O46 74.7(3) . .
O47 Gd4 O46 91.6(3) . .
O37 Gd4 O40 68.1(2) . .
O34 Gd4 O40 141.3(2) . .
O36 Gd4 O40 140.6(2) . .
O38 Gd4 O40 69.5(2) . .
O35 Gd4 O40 134.57(18) . .
O47 Gd4 O40 71.8(3) . .
O46 Gd4 O40 74.6(3) . .
O37 Gd4 Gd5 37.20(17) . .
O34 Gd4 Gd5 85.14(18) . .
O36 Gd4 Gd5 85.54(19) . .
O38 Gd4 Gd5 38.09(16) . .
O35 Gd4 Gd5 147.66(12) . .
O47 Gd4 Gd5 123.8(3) . .
O46 Gd4 Gd5 124.1(3) . .
O40 Gd4 Gd5 77.77(13) . .
O37 Gd4 Gd1 86.42(18) . .
O34 Gd4 Gd1 37.27(17) . .
O36 Gd4 Gd1 37.34(19) . .
O38 Gd4 Gd1 86.09(18) . .
O35 Gd4 Gd1 76.31(12) . .
O47 Gd4 Gd1 126.9(2) . .
O46 Gd4 Gd1 123.1(3) . .
O40 Gd4 Gd1 149.12(13) . .
Gd5 Gd4 Gd1 71.351(11) . .
O37 Gd4 Gd3 105.49(17) . .
O34 Gd4 Gd3 74.84(18) . .
O36 Gd4 Gd3 34.36(19) . .
O38 Gd4 Gd3 144.57(18) . .
O35 Gd4 Gd3 36.49(17) . .
O47 Gd4 Gd3 112.5(3) . .
O46 Gd4 Gd3 69.2(3) . .
O40 Gd4 Gd3 143.50(16) . .
Gd5 Gd4 Gd3 119.875(15) . .
Gd1 Gd4 Gd3 58.507(12) . .
O37 Gd4 Gd2 144.51(18) . .
O34 Gd4 Gd2 34.57(18) . .
O36 Gd4 Gd2 74.09(18) . .
O38 Gd4 Gd2 104.43(17) . .
O35 Gd4 Gd2 36.14(17) . .
O47 Gd4 Gd2 73.3(2) . .
O46 Gd4 Gd2 110.7(3) . .
O40 Gd4 Gd2 144.88(16) . .
Gd5 Gd4 Gd2 119.661(15) . .
Gd1 Gd4 Gd2 58.091(12) . .
Gd3 Gd4 Gd2 57.585(11) . .
O48 Gd5 O2 104.9(4) . .
O48 Gd5 O25 104.9(3) . .
O2 Gd5 O25 124.5(3) . .
O48 Gd5 O37 84.6(2) . .
O2 Gd5 O37 146.9(3) . .
O25 Gd5 O37 81.5(3) . .
O48 Gd5 O39 150.9(2) . .
O2 Gd5 O39 88.2(3) . .
O25 Gd5 O39 87.7(3) . .
O37 Gd5 O39 71.3(2) . .
O48 Gd5 O49 86.6(2) . .
O2 Gd5 O49 68.1(3) . .
O25 Gd5 O49 68.2(3) . .
O37 Gd5 O49 144.9(3) . .
O39 Gd5 O49 122.4(2) . .
O48 Gd5 O38 84.9(3) . .
O2 Gd5 O38 79.3(3) . .
O25 Gd5 O38 148.8(3) . .
O37 Gd5 O38 69.79(19) . .
O39 Gd5 O38 72.0(2) . .
O49 Gd5 O38 142.9(3) . .
O48 Gd5 Gd4 69.70(15) . .
O2 Gd5 Gd4 116.5(3) . .
O25 Gd5 Gd4 117.4(2) . .
O37 Gd5 Gd4 36.60(17) . .
O39 Gd5 Gd4 81.26(13) . .
O49 Gd5 Gd4 156.30(18) . .
O38 Gd5 Gd4 37.84(16) . .
O48 Gd5 Gd7 121.79(19) . .
O2 Gd5 Gd7 72.6(2) . .
O25 Gd5 Gd7 124.6(2) . .
O37 Gd5 Gd7 75.48(17) . .
O39 Gd5 Gd7 37.29(16) . .
O49 Gd5 Gd7 136.42(19) . .
O38 Gd5 Gd7 36.92(17) . .
Gd4 Gd5 Gd7 61.812(12) . .
O48 Gd5 Gd6 122.24(17) . .
O2 Gd5 Gd6 124.1(3) . .
O25 Gd5 Gd6 72.8(2) . .
O37 Gd5 Gd6 37.70(18) . .
O39 Gd5 Gd6 36.34(17) . .
O49 Gd5 Gd6 136.4(2) . .
O38 Gd5 Gd6 76.92(17) . .
Gd4 Gd5 Gd6 62.491(12) . .
Gd7 Gd5 Gd6 58.259(12) . .
O51 Gd6 O39 92.5(4) . .
O51 Gd6 O26 71.0(3) . .
O39 Gd6 O26 83.7(3) . .
O51 Gd6 O24 81.5(4) . 2
O39 Gd6 O24 141.1(3) . 2
O26 Gd6 O24 128.7(3) . 2
O51 Gd6 O50 104.4(4) . .
O39 Gd6 O50 144.3(3) . .
O26 Gd6 O50 72.9(3) . .
O24 Gd6 O50 73.4(4) 2 .
O51 Gd6 O40 137.2(3) . .
O39 Gd6 O40 75.4(2) . .
O26 Gd6 O40 144.6(3) . .
O24 Gd6 O40 83.3(3) 2 .
O50 Gd6 O40 109.1(3) . .
O51 Gd6 O37 146.3(3) . .
O39 Gd6 O37 71.6(2) . .
O26 Gd6 O37 77.8(3) . .
O24 Gd6 O37 129.4(4) 2 .
O50 Gd6 O37 77.2(3) . .
O40 Gd6 O37 68.7(2) . .
O51 Gd6 O52 73.6(3) . .
O39 Gd6 O52 66.3(2) . .
O26 Gd6 O52 131.9(3) . .
O24 Gd6 O52 75.2(4) 2 .
O50 Gd6 O52 148.5(3) . .
O40 Gd6 O52 63.8(2) . .
O37 Gd6 O52 122.2(2) . .
O51 Gd6 Gd7 109.1(3) . .
O39 Gd6 Gd7 38.93(15) . .
O26 Gd6 Gd7 122.2(2) . .
O24 Gd6 Gd7 107.3(3) 2 .
O50 Gd6 Gd7 146.2(3) . .
O40 Gd6 Gd7 39.99(15) . .
O37 Gd6 Gd7 77.27(15) . .
O52 Gd6 Gd7 45.20(17) . .
O51 Gd6 Gd5 115.8(3) . .
O39 Gd6 Gd5 37.07(14) . .
O26 Gd6 Gd5 67.9(2) . .
O24 Gd6 Gd5 160.9(3) 2 .
O50 Gd6 Gd5 107.7(3) . .
O40 Gd6 Gd5 78.39(14) . .
O37 Gd6 Gd5 37.31(17) . .
O52 Gd6 Gd5 100.92(17) . .
Gd7 Gd6 Gd5 60.749(15) . .
O51 Gd6 Gd4 170.1(3) . .
O39 Gd6 Gd4 78.44(14) . .
O26 Gd6 Gd4 111.4(2) . .
O24 Gd6 Gd4 103.1(3) 2 .
O50 Gd6 Gd4 85.3(3) . .
O40 Gd6 Gd4 36.82(14) . .
O37 Gd6 Gd4 33.73(17) . .
O52 Gd6 Gd4 98.85(17) . .
Gd7 Gd6 Gd4 61.244(13) . .
Gd5 Gd6 Gd4 58.593(11) . .
O1 Gd7 O11 131.2(3) . .
O1 Gd7 O38 77.8(3) . .
O11 Gd7 O38 121.9(3) . .
O1 Gd7 O53 74.0(3) . .
O11 Gd7 O53 68.8(3) . .
O38 Gd7 O53 77.8(3) . .
O1 Gd7 O39 81.0(3) . .
O11 Gd7 O39 144.7(3) . .
O38 Gd7 O39 73.0(2) . .
O53 Gd7 O39 144.8(3) . .
O1 Gd7 O54 71.6(3) . .
O11 Gd7 O54 80.6(3) . .
O38 Gd7 O54 149.4(3) . .
O53 Gd7 O54 94.0(4) . .
O39 Gd7 O54 101.2(3) . .
O1 Gd7 O40 144.7(2) . .
O11 Gd7 O40 80.8(3) . .
O38 Gd7 O40 71.1(2) . .
O53 Gd7 O40 114.0(3) . .
O39 Gd7 O40 74.4(2) . .
O54 Gd7 O40 137.5(3) . .
O1 Gd7 O52 127.0(3) . .
O11 Gd7 O52 79.1(3) . .
O38 Gd7 O52 127.4(3) . .
O53 Gd7 O52 147.2(3) . .
O39 Gd7 O52 68.0(2) . .
O54 Gd7 O52 73.6(3) . .
O40 Gd7 O52 65.5(2) . .
O1 Gd7 Gd6 119.1(2) . .
O11 Gd7 Gd6 108.7(2) . .
O38 Gd7 Gd6 79.66(17) . .
O53 Gd7 Gd6 150.5(2) . .
O39 Gd7 Gd6 38.33(16) . .
O54 Gd7 Gd6 114.9(3) . .
O40 Gd7 Gd6 39.54(15) . .
O52 Gd7 Gd6 47.94(19) . .
O1 Gd7 Gd5 66.8(2) . .
O11 Gd7 Gd5 155.4(2) . .
O38 Gd7 Gd5 37.79(17) . .
O53 Gd7 Gd5 108.4(2) . .
O39 Gd7 Gd5 37.47(14) . .
O54 Gd7 Gd5 123.8(2) . .
O40 Gd7 Gd5 78.35(14) . .
O52 Gd7 Gd5 103.59(19) . .
Gd6 Gd7 Gd5 60.992(15) . .
O1 Gd7 Gd4 113.1(2) . .
O11 Gd7 Gd4 96.4(2) . .
O38 Gd7 Gd4 35.36(17) . .
O53 Gd7 Gd4 88.3(2) . .
O39 Gd7 Gd4 79.07(14) . .
O54 Gd7 Gd4 175.2(2) . .
O40 Gd7 Gd4 37.85(13) . .
O52 Gd7 Gd4 102.20(19) . .
Gd6 Gd7 Gd4 62.422(13) . .
Gd5 Gd7 Gd4 59.043(11) . .
C1 O1 Gd7 142.5(7) . .
C1 O2 Gd5 131.5(8) . .
S2 O6 Gd2 148.9(6) . .
C8 O9 Gd2 139.9(7) . .
C8 O10 Gd1 130.8(8) . .
S3 O11 Gd7 146.7(5) . .
C15 O17 Gd1 131.5(8) . .
C15 O18 Gd3 139.2(7) . .
S5 O24 Gd6 151.7(7) . 2_554
C22 O25 Gd5 132.8(8) . .
C22 O26 Gd6 140.6(8) . .
S7 O27 Gd3 151.1(6) . .
Gd2 O33 Gd3 105.9(2) . .
Gd2 O33 Gd1 105.8(3) . .
Gd3 O33 Gd1 105.5(2) . .
Gd2 O33 H33 113.0 . .
Gd3 O33 H33 113.0 . .
Gd1 O33 H33 113.0 . .
Gd4 O34 Gd2 111.0(3) . .
Gd4 O34 Gd1 107.1(3) . .
Gd2 O34 Gd1 102.9(3) . .
Gd4 O34 H34 111.8 . .
Gd2 O34 H34 111.8 . .
Gd1 O34 H34 111.8 . .
Gd2 O35 Gd3 101.88(19) . .
Gd2 O35 Gd4 107.6(2) . .
Gd3 O35 Gd4 107.0(3) . .
Gd2 O35 H35 113.2 . .
Gd3 O35 H35 113.2 . .
Gd4 O35 H35 113.2 . .
Gd3 O36 Gd4 110.6(3) . .
Gd3 O36 Gd1 104.5(3) . .
Gd4 O36 Gd1 106.6(3) . .
Gd3 O36 H36 111.6 . .
Gd4 O36 H36 111.6 . .
Gd1 O36 H36 111.6 . .
Gd4 O37 Gd5 106.2(3) . .
Gd4 O37 Gd6 111.6(3) . .
Gd5 O37 Gd6 105.0(3) . .
Gd4 O37 H37 111.2 . .
Gd5 O37 H37 111.2 . .
Gd6 O37 H37 111.2 . .
Gd7 O38 Gd4 109.9(3) . .
Gd7 O38 Gd5 105.3(3) . .
Gd4 O38 Gd5 104.1(3) . .
Gd7 O38 H38 112.4 . .
Gd4 O38 H38 112.4 . .
Gd5 O38 H38 112.4 . .
Gd6 O39 Gd7 102.7(2) . .
Gd6 O39 Gd5 106.6(3) . .
Gd7 O39 Gd5 105.2(2) . .
Gd6 O39 H39 113.8 . .
Gd7 O39 H39 113.8 . .
Gd5 O39 H39 113.8 . .
Gd6 O40 Gd7 100.5(2) . .
Gd6 O40 Gd4 107.8(2) . .
Gd7 O40 Gd4 105.4(2) . .
Gd6 O40 H40 114.0 . .
Gd7 O40 H40 114.0 . .
Gd4 O40 H40 114.0 . .
Gd3 O41 Gd2 86.4(2) . .
Gd3 O41 H41A 145.6 . .
Gd2 O41 H41A 103.1 . .
Gd3 O41 H41B 99.9 . .
Gd2 O41 H41B 97.4 . .
H41A O41 H41B 111.3 . .
Gd3 O42 H42A 118.7 . .
Gd3 O42 H42B 119.2 . .
H42A O42 H42B 120.8 . .
Gd3 O43 H43A 118.7 . .
Gd3 O43 H43B 116.6 . .
H43A O43 H43B 124.7 . .
Gd1 O44 H44A 120.3 . .
Gd1 O44 H44B 115.4 . .
H44A O44 H44B 124.3 . .
Gd1 O45 H45A 115.2 . .
Gd1 O45 H45B 116.1 . .
H45A O45 H45B 128.6 . .
Gd4 O46 H46B 123.9 . .
Gd4 O46 H46A 108.3 . .
H46B O46 H46A 110.9 . .
Gd4 O47 H47B 120.6 . .
Gd4 O47 H47A 117.8 . .
H47B O47 H47A 121.2 . .
Gd5 O48 Gd1 151.4(3) . .
Gd5 O48 H48 104.3 . .
Gd1 O48 H48 104.3 . .
Gd5 O49 H49A 113.1 . .
Gd5 O49 H49B 113.4 . .
H49A O49 H49B 133.5 . .
Gd7 O52 Gd6 86.9(2) . .
Gd7 O52 H52A 111.8 . .
Gd6 O52 H52A 116.6 . .
Gd7 O52 H52B 108.3 . .
Gd6 O52 H52B 113.6 . .
H52A O52 H52B 115.8 . .
Gd7 O53 H53A 118.9 . .
Gd7 O53 H53B 122.2 . .
H53A O53 H53B 118.8 . .
Gd7 O54 H54A 114.9 . .
Gd7 O54 H54B 114.5 . .
H54A O54 H54B 128.9 . .
Gd2 O55 H55A 116.3 . .
Gd2 O55 H55B 116.6 . .
H55A O55 H55B 126.9 . .
O23A O22A S5 52.2(13) . .
S5 O23A O22A 71.7(16) . .
O5 S1 O3 115.9(8) . .
O5 S1 O4 112.4(8) . .
O3 S1 O4 108.7(7) . .
O5 S1 C4 106.0(6) . .
O3 S1 C4 108.2(6) . .
O4 S1 C4 104.9(6) . .
O8B S2 O6 132.1(11) . .
O8B S2 O8A 29.1(12) . .
O6 S2 O8A 109.8(12) . .
O8B S2 O7 93.9(11) . .
O6 S2 O7 103.1(8) . .
O8A S2 O7 120.8(12) . .
O8B S2 C6 110.2(10) . 2_654
O6 S2 C6 107.6(6) . 2_654
O8A S2 C6 109.0(11) . 2_654
O7 S2 C6 105.7(6) . 2_654
O12 S3 O11 109.0(8) . .
O12 S3 O13 116.8(8) . .
O11 S3 O13 110.2(7) . .
O12 S3 C13 108.5(6) . .
O11 S3 C13 105.8(5) . .
O13 S3 C13 106.0(6) . .
O14 S4 O15 111.8(6) . .
O14 S4 O16 114.1(7) . .
O15 S4 O16 111.5(6) . .
O14 S4 C11 105.9(5) . .
O15 S4 C11 105.8(6) . .
O16 S4 C11 107.1(6) . .
O23A S5 O24 139.4(11) . .
O23A S5 O23B 58.8(13) . .
O24 S5 O23B 121.0(11) . .
O23A S5 O22A 56.2(13) . .
O24 S5 O22A 101.3(11) . .
O23B S5 O22A 113.9(12) . .
O23A S5 C18 108.5(11) . .
O24 S5 C18 108.3(6) . .
O23B S5 C18 110.7(10) . .
O22A S5 C18 99.2(10) . .
O20 S6 O19 113.8(7) . .
O20 S6 O21 112.3(6) . .
O19 S6 O21 111.6(6) . .
O20 S6 C20 106.5(5) . .
O19 S6 C20 107.2(6) . .
O21 S6 C20 104.6(6) . .
O28A S7 O29B 57.2(11) . .
O28A S7 O27 131.0(11) . .
O29B S7 O27 130.5(10) . .
O28A S7 O29A 107.1(11) . .
O29B S7 O29A 51.3(9) . .
O27 S7 O29A 89.8(8) . .
O28A S7 O28B 47.8(11) . .
O29B S7 O28B 104.9(10) . .
O27 S7 O28B 98.2(8) . .
O29A S7 O28B 151.0(7) . .
O28A S7 C25 112.8(10) . .
O29B S7 C25 108.7(9) . .
O27 S7 C25 108.1(5) . .
O29A S7 C25 101.3(7) . .
O28B S7 C25 102.5(7) . .
O30A S8 O32A 88.7(12) . .
O30A S8 O31 121.9(10) . .
O32A S8 O31 120.4(9) . .
O30A S8 O30B 26.2(9) . .
O32A S8 O30B 114.7(11) . .
O31 S8 O30B 102.3(9) . .
O30A S8 O32B 112.2(12) . .
O32A S8 O32B 24.3(9) . .
O31 S8 O32B 100.5(10) . .
O30B S8 O32B 137.2(11) . .
O30A S8 C27 107.9(9) . .
O32A S8 C27 105.8(8) . .
O31 S8 C27 109.8(6) . .
O30B S8 C27 102.7(8) . .
O32B S8 C27 102.9(9) . .

loop_
_geom_bond_atom_site_label_1
_geom_bond_atom_site_label_2
_geom_bond_distance
_geom_bond_site_symmetry_2
C1 O1 1.232(15) .
C1 O2 1.264(13) .
C1 C2 1.520(15) .
C2 C3 1.388(16) .
C2 C7 1.409(14) .
C3 C4 1.385(14) .
C3 H3 0.9300 .
C4 C5 1.405(16) .
C4 S1 1.785(11) .
C5 C6 1.414(16) .
C5 H5 0.9300 .
C6 C7 1.357(14) .
C6 S2 1.744(11) 2_655
C7 H7 0.9300 .
C8 O10 1.260(14) .
C8 O9 1.276(14) .
C8 C9 1.514(14) 2_654
C9 C14 1.378(14) .
C9 C10 1.389(16) .
C9 C8 1.514(14) 2_655
C10 C11 1.420(16) .
C10 H10 0.9300 .
C11 C12 1.359(16) .
C11 S4 1.778(11) .
C12 C13 1.412(17) .
C12 H12 0.9300 .
C13 C14 1.383(15) .
C13 S3 1.757(11) .
C14 H14 0.9300 .
C15 O18 1.236(14) .
C15 O17 1.243(13) .
C15 C16 1.506(14) .
C16 C21 1.382(16) .
C16 C17 1.402(16) .
C17 C18 1.381(15) .
C17 H17 0.9300 .
C18 C19 1.358(15) .
C18 S5 1.787(11) .
C19 C20 1.418(14) .
C19 H19 0.9300 .
C20 C21 1.374(14) .
C20 S6 1.757(12) .
C21 H21 0.9300 .
C22 O25 1.254(14) .
C22 O26 1.256(15) .
C22 C23 1.495(15) 2
C23 C24 1.367(15) .
C23 C28 1.402(17) .
C23 C22 1.495(15) 2_554
C24 C25 1.409(14) .
C24 H24 0.9300 .
C25 C26 1.364(16) .
C25 S7 1.777(10) .
C26 C27 1.396(16) .
C26 H26 0.9300 .
C27 C28 1.388(15) .
C27 S8 1.791(12) .
C28 H28 0.9300 .
Gd1 O17 2.344(8) .
Gd1 O48 2.348(6) .
Gd1 O10 2.357(7) .
Gd1 O33 2.407(5) .
Gd1 O45 2.414(6) .
Gd1 O36 2.460(8) .
Gd1 O34 2.464(7) .
Gd1 O44 2.613(7) .
Gd1 Gd2 3.7848(7) .
Gd1 Gd3 3.8046(7) .
Gd1 Gd4 3.8879(5) .
Gd2 O9 2.337(8) .
Gd2 O33 2.338(7) .
Gd2 O6 2.344(10) .
Gd2 O34 2.374(7) .
Gd2 O55 2.400(8) .
Gd2 O56B 2.414(18) .
Gd2 O35 2.418(7) .
Gd2 O41 2.784(11) .
Gd2 Gd3 3.7593(6) .
Gd2 Gd4 3.9075(7) .
Gd3 O36 2.350(7) .
Gd3 O18 2.354(8) .
Gd3 O27 2.358(10) .
Gd3 O42 2.372(9) .
Gd3 O33 2.372(7) .
Gd3 O43 2.411(7) .
Gd3 O35 2.424(7) .
Gd3 O41 2.709(10) .
Gd3 Gd4 3.8977(7) .
Gd4 O37 2.361(7) .
Gd4 O34 2.368(7) .
Gd4 O36 2.390(7) .
Gd4 O38 2.405(7) .
Gd4 O35 2.425(5) .
Gd4 O47 2.449(10) .
Gd4 O46 2.445(9) .
Gd4 O40 2.488(6) .
Gd4 Gd5 3.8026(5) .
Gd5 O48 2.281(5) .
Gd5 O2 2.316(8) .
Gd5 O25 2.357(8) .
Gd5 O37 2.394(7) .
Gd5 O39 2.400(6) .
Gd5 O49 2.403(6) .
Gd5 O38 2.418(7) .
Gd5 Gd7 3.8066(7) .
Gd5 Gd6 3.8156(7) .
Gd6 O51 2.342(9) .
Gd6 O39 2.359(7) .
Gd6 O26 2.366(9) .
Gd6 O24 2.371(9) 2
Gd6 O50 2.385(8) .
Gd6 O40 2.402(7) .
Gd6 O37 2.415(7) .
Gd6 O52 2.759(9) .
Gd6 Gd7 3.7104(6) .
Gd7 O1 2.296(8) .
Gd7 O11 2.327(8) .
Gd7 O38 2.371(7) .
Gd7 O53 2.379(8) .
Gd7 O39 2.390(7) .
Gd7 O54 2.408(8) .
Gd7 O40 2.425(7) .
Gd7 O52 2.637(8) .
O3 S1 1.433(10) .
O4 S1 1.464(11) .
O5 S1 1.416(11) .
O6 S2 1.398(11) .
O7 S2 1.563(13) .
O11 S3 1.460(9) .
O12 S3 1.409(12) .
O13 S3 1.497(12) .
O14 S4 1.439(10) .
O15 S4 1.447(10) .
O16 S4 1.461(9) .
O19 S6 1.462(9) .
O20 S6 1.441(9) .
O21 S6 1.469(10) .
O24 S5 1.372(11) .
O24 Gd6 2.371(9) 2_554
O27 S7 1.405(11) .
O31 S8 1.417(11) .
O33 H33 0.9800 .
O34 H34 0.9800 .
O35 H35 0.9800 .
O36 H36 0.9800 .
O37 H37 0.9800 .
O38 H38 0.9800 .
O39 H39 0.9800 .
O40 H40 0.9800 .
O41 H41A 0.8456 .
O41 H41B 0.9121 .
O42 H42A 0.9293 .
O42 H42B 0.9362 .
O43 H43A 0.8093 .
O43 H43B 0.8655 .
O44 H44A 0.7794 .
O44 H44B 0.8955 .
O45 H45A 0.8396 .
O45 H45B 0.8065 .
O46 H46B 0.8778 .
O46 H46A 0.9083 .
O47 H47B 0.8190 .
O47 H47A 0.8609 .
O48 H48 0.9300 .
O49 H49A 0.8340 .
O49 H49B 0.7808 .
O52 H52A 0.9230 .
O52 H52B 0.9812 .
O53 H53A 0.8975 .
O53 H53B 0.8256 .
O54 H54A 0.8121 .
O54 H54B 0.8304 .
O55 H55A 0.8310 .
O55 H55B 0.8274 .
O8A S2 1.42(2) .
O22A O23A 1.33(3) .
O22A S5 1.52(2) .
O23A S5 1.27(2) .
O28A S7 1.29(2) .
O29A S7 1.625(16) .
O30A S8 1.374(18) .
O32A S8 1.414(17) .
O8B S2 1.38(2) .
O23B S5 1.41(2) .
O28B S7 1.644(16) .
O29B S7 1.334(17) .
O30B S8 1.517(18) .
O32B S8 1.60(2) .
S2 C6 1.744(11) 2_654
